data_7007140
loop_
_publ_author_name
'Zhang, Xian-Ming'
'Zhao, Yan-Fei'
'Wu, Hai-Shun'
'Batten, Stuart R.'
'Ng, Seik Weng'

_publ_section_title
;
 Syntheses and structures of metal tetrazole coordination polymers.
;
_journal_issue 26
_journal_name_full 'Dalton transactions (Cambridge, England : 2003)'
_journal_page_first 3170
_journal_page_last 3178
_journal_paper_doi 10.1039/b518052j
_journal_year 2006
_chemical_formula_sum 'C2 H3 Cu2 N7'
_chemical_formula_weight 252.19
_chemical_name_systematic
;
?
;
_space_group_IT_number 55
_symmetry_cell_setting orthorhombic
_symmetry_space_group_name_Hall '-P 2 2ab'
_symmetry_space_group_name_H-M 'P b a m'
_atom_sites_solution_hydrogens geom
_atom_sites_solution_primary direct
_atom_sites_solution_secondary difmap
_audit_creation_method SHELXL-97
_cell_angle_alpha 90.00
_cell_angle_beta 90.00
_cell_angle_gamma 90.00
_cell_formula_units_Z 4
_cell_length_a 15.428(4)
_cell_length_b 6.1727(16)
_cell_length_c 5.9765(15)
_cell_measurement_temperature 298(2)
_cell_volume 569.2(3)
_computing_cell_refinement 'SMART (Bruker, 2001)'
_computing_data_collection 'SMART (Bruker, 2001)'
_computing_data_reduction 'SAINT (Bruker, 2001)'
_computing_molecular_graphics 'ORTEP-II (Johnson, 1976)'
_computing_publication_material 'SHELXL-97 (Sheldrick, 1997)'
_computing_structure_refinement 'SHELXL-97 (Sheldrick, 1997)'
_computing_structure_solution 'SHELXS-97 (Sheldrick, 1990)'
_diffrn_ambient_temperature 298(2)
_diffrn_measured_fraction_theta_full 0.948
_diffrn_measured_fraction_theta_max 0.948
_diffrn_measurement_device_type 'Bruker Apex CCD Diffractometer'
_diffrn_measurement_method '\f and \w scan'
_diffrn_radiation_monochromator graphite
_diffrn_radiation_source 'fine-focus sealed tube'
_diffrn_radiation_type MoK\a
_diffrn_radiation_wavelength 0.71073
_diffrn_reflns_av_R_equivalents 0.0408
_diffrn_reflns_av_sigmaI/netI 0.0411
_diffrn_reflns_limit_h_max 20
_diffrn_reflns_limit_h_min -19
_diffrn_reflns_limit_k_max 7
_diffrn_reflns_limit_k_min -8
_diffrn_reflns_limit_l_max 7
_diffrn_reflns_limit_l_min -6
_diffrn_reflns_number 3235
_diffrn_reflns_theta_full 28.31
_diffrn_reflns_theta_max 28.31
_diffrn_reflns_theta_min 3.41
_diffrn_standards_decay_% 0
_diffrn_standards_interval_count 0
_diffrn_standards_number 0
_exptl_absorpt_coefficient_mu 7.395
_exptl_absorpt_correction_T_max 0.8662
_exptl_absorpt_correction_T_min 0.1706
_exptl_absorpt_correction_type empirical
_exptl_absorpt_process_details 'SADABS, Sheldrick, 1997'
_exptl_crystal_colour pink
_exptl_crystal_density_diffrn 2.943
_exptl_crystal_density_method 'not measured'
_exptl_crystal_description needle
_exptl_crystal_F_000 488
_exptl_crystal_size_max 0.37
_exptl_crystal_size_mid 0.05
_exptl_crystal_size_min 0.02
_refine_diff_density_max 0.591
_refine_diff_density_min -0.603
_refine_diff_density_rms 0.130
_refine_ls_extinction_method none
_refine_ls_goodness_of_fit_ref 1.040
_refine_ls_hydrogen_treatment constr
_refine_ls_matrix_type full
_refine_ls_number_parameters 61
_refine_ls_number_reflns 734
_refine_ls_number_restraints 0
_refine_ls_restrained_S_all 1.040
_refine_ls_R_factor_all 0.0529
_refine_ls_R_factor_gt 0.0349
_refine_ls_shift/su_max 0.000
_refine_ls_shift/su_mean 0.000
_refine_ls_structure_factor_coef Fsqd
_refine_ls_weighting_details 'calc w=1/[\s^2^(Fo^2^)+(0.0393P)^2^+0.3818P] where P=(Fo^2^+2Fc^2^)/3'
_refine_ls_weighting_scheme calc
_refine_ls_wR_factor_gt 0.0804
_refine_ls_wR_factor_ref 0.0870
_reflns_number_gt 545
_reflns_number_total 734
_reflns_threshold_expression >2sigma(I)
_cod_data_source_file b518052j.txt
_cod_data_source_block 4
_cod_depositor_comments
;
The following automatic conversions were performed:
'_symmetry_cell_setting' value 'Orthorhombic' changed to 'orthorhombic'
according to '/home/saulius/struct/CIF-dictionaries/cif_core.dic'
dictionary named 'cif_core.dic' version 2.4.1 from 2010-06-29.

Automatic conversion script
Id: cif_fix_enum 1527 2010-12-29 10:47:43Z saulius 
;
_cod_original_sg_symbol_H-M Pbam
_cod_database_code 7007140

loop_
_symmetry_equiv_pos_as_xyz
'x, y, z'
'-x, -y, z'
'x+1/2, -y+1/2, -z'
'-x+1/2, y+1/2, -z'
'-x, -y, -z'
'x, y, -z'
'-x-1/2, y-1/2, z'
'x-1/2, -y-1/2, z'

loop_
_atom_site_label
_atom_site_type_symbol
_atom_site_fract_x
_atom_site_fract_y
_atom_site_fract_z
_atom_site_U_iso_or_equiv
_atom_site_adp_type
_atom_site_occupancy
_atom_site_symmetry_multiplicity
_atom_site_calc_flag
_atom_site_refinement_flags
_atom_site_disorder_assembly
_atom_site_disorder_group
Cu1 Cu 0.38171(5) -0.01740(11) 0.0000 0.0294(3) Uani 1 2 d S . .
Cu2 Cu 0.5000 -0.5000 -0.21663(11) 0.0229(2) Uani 1 2 d S . .
N1 N 0.44166(18) -0.2641(4) -0.3901(4) 0.0152(6) Uani 1 1 d . . .
N2 N 0.39667(19) -0.0911(5) -0.3162(5) 0.0150(7) Uani 1 1 d . . .
N3 N 0.2319(3) 0.0400(7) 0.0000 0.0292(12) Uani 1 2 d S . .
N4 N 0.1653(3) -0.0464(6) 0.0000 0.0173(10) Uani 1 2 d S . .
N5 N 0.0962(3) -0.1387(7) 0.0000 0.0178(10) Uani 1 2 d S . .
C1 C 0.3151(4) 0.2119(8) -0.5000 0.0226(12) Uani 1 2 d S . .
H1A H 0.2906 0.2328 -0.6461 0.034 Uiso 0.50 1 calc PR . .
H1B H 0.3501 0.3349 -0.4616 0.034 Uiso 0.50 1 calc PR . .
H1C H 0.2693 0.1963 -0.3924 0.034 Uiso 0.50 1 calc PR . .
C2 C 0.3698(3) 0.0126(7) -0.5000 0.0128(10) Uani 1 2 d S . .

loop_
_atom_site_aniso_label
_atom_site_aniso_U_11
_atom_site_aniso_U_22
_atom_site_aniso_U_33
_atom_site_aniso_U_23
_atom_site_aniso_U_13
_atom_site_aniso_U_12
Cu1 0.0483(5) 0.0300(4) 0.0099(4) 0.000 0.000 0.0115(3)
Cu2 0.0277(4) 0.0271(4) 0.0141(4) 0.000 0.000 0.0097(3)
N1 0.0204(16) 0.0154(14) 0.0098(15) -0.0004(11) -0.0001(12) 0.0022(13)
N2 0.0220(16) 0.0154(14) 0.0075(15) -0.0024(12) -0.0003(13) 0.0017(12)
N3 0.020(3) 0.026(2) 0.041(3) 0.000 0.000 -0.004(2)
N4 0.027(3) 0.012(2) 0.013(2) 0.000 0.000 0.004(2)
N5 0.013(2) 0.023(2) 0.017(2) 0.000 0.000 0.0002(19)
C1 0.028(3) 0.018(3) 0.021(3) 0.000 0.000 0.009(2)
C2 0.014(2) 0.014(2) 0.011(2) 0.000 0.000 0.000(2)

loop_
_atom_type_symbol
_atom_type_description
_atom_type_scat_dispersion_real
_atom_type_scat_dispersion_imag
_atom_type_scat_source
C C 0.0033 0.0016 'International Tables Vol C Tables 4.2.6.8 and 6.1.1.4'
H H 0.0000 0.0000 'International Tables Vol C Tables 4.2.6.8 and 6.1.1.4'
N N 0.0061 0.0033 'International Tables Vol C Tables 4.2.6.8 and 6.1.1.4'
Cu Cu 0.3201 1.2651 'International Tables Vol C Tables 4.2.6.8 and 6.1.1.4'

loop_
_geom_angle_atom_site_label_1
_geom_angle_atom_site_label_2
_geom_angle_atom_site_label_3
_geom_angle
_geom_angle_site_symmetry_1
_geom_angle_site_symmetry_3
_geom_angle_publ_flag
N2 Cu1 N2 149.80(17) . 6 ?
N2 Cu1 N3 98.73(9) . . ?
N2 Cu1 N3 98.73(9) 6 . ?
N2 Cu1 N5 102.29(9) . 7_665 ?
N2 Cu1 N5 102.29(9) 6 7_665 ?
N3 Cu1 N5 89.57(15) . 7_665 ?
N1 Cu2 N1 117.59(15) . 2_645 ?
N1 Cu2 N5 109.47(13) . 3_545 ?
N1 Cu2 N5 106.94(14) 2_645 3_545 ?
N1 Cu2 N5 106.94(14) . 7_655 ?
N1 Cu2 N5 109.47(13) 2_645 7_655 ?
N5 Cu2 N5 105.86(14) 3_545 7_655 ?
N1 Cu2 Cu2 121.20(8) . 5_645 ?
N1 Cu2 Cu2 121.20(8) 2_645 5_645 ?
N5 Cu2 Cu2 52.93(7) 3_545 5_645 ?
N5 Cu2 Cu2 52.93(7) 7_655 5_645 ?
N1 N1 N2 109.11(16) 6_554 . ?
N1 N1 Cu2 121.20(8) 6_554 . ?
N2 N1 Cu2 129.7(2) . . ?
C2 N2 N1 105.7(3) . . ?
C2 N2 Cu1 130.2(2) . . ?
N1 N2 Cu1 124.1(2) . . ?
N4 N3 Cu1 143.8(4) . . ?
N3 N4 N5 179.4(5) . . ?
N4 N5 Cu2 115.0(3) . 7_665 ?
N4 N5 Cu2 115.0(3) . 3_445 ?
Cu2 N5 Cu2 74.14(14) 7_665 3_445 ?
N4 N5 Cu1 109.8(3) . 7_655 ?
Cu2 N5 Cu1 119.60(15) 7_665 7_655 ?
Cu2 N5 Cu1 119.60(15) 3_445 7_655 ?
C2 C1 H1A 109.5 . . ?
C2 C1 H1B 109.5 . . ?
H1A C1 H1B 109.5 . . ?
C2 C1 H1C 109.5 . . ?
H1A C1 H1C 109.5 . . ?
H1B C1 H1C 109.5 . . ?
N2 C2 N2 110.4(4) . 6_554 ?
N2 C2 C1 124.8(2) . . ?
N2 C2 C1 124.8(2) 6_554 . ?

loop_
_geom_bond_atom_site_label_1
_geom_bond_atom_site_label_2
_geom_bond_distance
_geom_bond_site_symmetry_2
_geom_bond_publ_flag
Cu1 N2 1.958(3) . ?
Cu1 N2 1.958(3) 6 ?
Cu1 N3 2.339(5) . ?
Cu1 N5 2.363(4) 7_665 ?
Cu2 N1 2.001(3) . ?
Cu2 N1 2.001(3) 2_645 ?
Cu2 N5 2.148(3) 3_545 ?
Cu2 N5 2.148(3) 7_655 ?
Cu2 Cu2 2.5894(15) 5_645 ?
N1 N1 1.313(5) 6_554 ?
N1 N2 1.348(4) . ?
N2 C2 1.337(4) . ?
N3 N4 1.157(6) . ?
N4 N5 1.209(6) . ?
N5 Cu2 2.148(3) 7_665 ?
N5 Cu2 2.148(3) 3_445 ?
N5 Cu1 2.363(4) 7_655 ?
C1 C2 1.492(6) . ?
C1 H1A 0.9600 . ?
C1 H1B 0.9600 . ?
C1 H1C 0.9600 . ?
C2 N2 1.337(4) 6_554 ?
